data_2205416
loop_
_publ_author_name
'Gao, Shan'
'Huo, Li-Hua'
'Deng, Zhao-Peng'
'Ng, Seik Weng'

_publ_section_title
;<i>catena</i>-Poly[[[diaqua(imidazole)cadmium(II)]-\m-3-carboxylatophenoxyacetato]
 trihydrate]
;
_journal_issue 4
_journal_name_full 'Acta Crystallographica Section E'
_journal_page_first m685
_journal_page_last m687
_journal_paper_doi 10.1107/S1600536805007518
_journal_volume 61
_journal_year 2005
_chemical_formula_iupac '[Cd (C9 H6 O5) (C3 H4 N2) (H2 O)2], 3H2 O'
_chemical_formula_moiety 'C3 H4 N2, C9 H6 O5, 2H2 O, Cd, 3 H2 O'
_chemical_formula_sum 'C12 H20 Cd N2 O10'
_chemical_formula_weight 464.70
_chemical_name_systematic
;
catena-Poly[[[diaqua(imidazole)cadmium(II)]-\m-3-carboxylatophenoxyacetato]
trihydrate]
;
_space_group_IT_number 14
_symmetry_cell_setting monoclinic
_symmetry_space_group_name_Hall '-P 2yn'
_symmetry_space_group_name_H-M 'P 1 21/n 1'
_atom_sites_solution_hydrogens geom
_atom_sites_solution_primary direct
_atom_sites_solution_secondary difmap
_audit_creation_method SHELXL-97
_cell_angle_alpha 90.00
_cell_angle_beta 101.88(3)
_cell_angle_gamma 90.00
_cell_formula_units_Z 4
_cell_length_a 8.574(2)
_cell_length_b 11.467(2)
_cell_length_c 18.374(3)
_cell_measurement_reflns_used 15434
_cell_measurement_temperature 295(2)
_cell_measurement_theta_max 27.5
_cell_measurement_theta_min 3.0
_cell_volume 1767.8(6)
_computing_cell_refinement RAPID-AUTO
_computing_data_collection 'RAPID-AUTO (Rigaku, 1998)'
_computing_data_reduction 'CrystalStructure (Rigaku/MSC, 2002)'
_computing_molecular_graphics 'ORTEPII (Johnson, 1976)'
_computing_publication_material SHELXL97
_computing_structure_refinement 'SHELXL97 (Sheldrick, 1997)'
_computing_structure_solution 'SHELXS97 (Sheldrick, 1997)'
_diffrn_ambient_temperature 295(2)
_diffrn_measured_fraction_theta_full 0.99
_diffrn_measured_fraction_theta_max 0.99
_diffrn_measurement_device_type 'Rigaki R-AXIS RAPID IP'
_diffrn_measurement_method \w
_diffrn_radiation_monochromator graphite
_diffrn_radiation_source 'fine-focus sealed tube'
_diffrn_radiation_type MoK\a
_diffrn_radiation_wavelength 0.71073
_diffrn_reflns_av_R_equivalents 0.018
_diffrn_reflns_av_sigmaI/netI 0.016
_diffrn_reflns_limit_h_max 9
_diffrn_reflns_limit_h_min -11
_diffrn_reflns_limit_k_max 14
_diffrn_reflns_limit_k_min -14
_diffrn_reflns_limit_l_max 23
_diffrn_reflns_limit_l_min -23
_diffrn_reflns_number 16669
_diffrn_reflns_theta_full 27.5
_diffrn_reflns_theta_max 27.5
_diffrn_reflns_theta_min 3.0
_diffrn_standards_decay_% 0
_diffrn_standards_interval_count 0
_diffrn_standards_interval_time 0
_diffrn_standards_number 0
_exptl_absorpt_coefficient_mu 1.288
_exptl_absorpt_correction_T_max 0.801
_exptl_absorpt_correction_T_min 0.478
_exptl_absorpt_correction_type multi-scan
_exptl_absorpt_process_details '(ABSCOR; Higashi, 1995)'
_exptl_crystal_colour Colorless
_exptl_crystal_density_diffrn 1.746
_exptl_crystal_density_method 'not measured'
_exptl_crystal_description Block
_exptl_crystal_F_000 936
_exptl_crystal_size_max 0.36
_exptl_crystal_size_mid 0.25
_exptl_crystal_size_min 0.18
_refine_diff_density_max 0.67
_refine_diff_density_min -0.31
_refine_ls_extinction_method none
_refine_ls_goodness_of_fit_ref 1.06
_refine_ls_hydrogen_treatment constr
_refine_ls_matrix_type full
_refine_ls_number_parameters 237
_refine_ls_number_reflns 3995
_refine_ls_number_restraints 0
_refine_ls_restrained_S_all 1.06
_refine_ls_R_factor_all 0.029
_refine_ls_R_factor_gt 0.024
_refine_ls_shift/su_max 0.001
_refine_ls_shift/su_mean 0.000
_refine_ls_structure_factor_coef Fsqd
_refine_ls_weighting_details 'calc w = 1/[\s^2^(Fo^2^)+(0.0394P)^2^+0.5011P] where P = (Fo^2^+2Fc^2^)/3'
_refine_ls_weighting_scheme calc
_refine_ls_wR_factor_gt 0.062
_refine_ls_wR_factor_ref 0.063
_reflns_number_gt 3607
_reflns_number_total 3995
_reflns_threshold_expression I>2\s(I)
_cod_data_source_file bt6621.cif
_cod_data_source_block I
_cod_original_cell_volume 1767.9(6)
_cod_original_sg_symbol_H-M 'P 21/n'
_cod_database_code 2205416
_cod_database_fobs_code 2205416

loop_
_symmetry_equiv_pos_as_xyz
'x, y, z'
'-x+1/2, y+1/2, -z+1/2'
'-x, -y, -z'
'x-1/2, -y-1/2, z-1/2'

loop_
_atom_site_label
_atom_site_fract_x
_atom_site_fract_y
_atom_site_fract_z
_atom_site_U_iso_or_equiv
_atom_site_adp_type
_atom_site_calc_flag
_atom_site_refinement_flags
_atom_site_occupancy
_atom_site_disorder_assembly
_atom_site_disorder_group
_atom_site_type_symbol
Cd1 0.46649(2) 0.583610(10) 0.646680(10) 0.03011(6) Uani d . 1 . . Cd
O1 0.5231(2) 0.79000(10) 0.64380(10) 0.0423(3) Uani d . 1 . . O
O2 0.5552(2) 0.68520(10) 0.54860(10) 0.0370(3) Uani d . 1 . . O
O3 0.7954(2) 0.94550(10) 0.38780(10) 0.0540(5) Uani d . 1 . . O
O4 0.8890(2) 0.88880(10) 0.26520(10) 0.0450(4) Uani d . 1 . . O
O5 0.9147(2) 1.07090(10) 0.23350(10) 0.0419(4) Uani d . 1 . . O
O1w 0.7272(2) 0.5770(2) 0.70430(10) 0.0567(5) Uani d . 1 . . O
O2w 0.5260(3) 0.41200(10) 0.58800(10) 0.0549(5) Uani d . 1 . . O
O3w 0.1465(2) 0.30970(10) 0.6500(10) 0.0500(4) Uani d . 1 . . O
O4w 0.5884(3) 0.8880(2) 0.77800(10) 0.0983(9) Uani d . 1 . . O
O5w 0.8634(4) 0.7632(3) 0.7895(2) 0.0670(10) Uani d P 0.747(7) A 1 O
O5w' 0.974(2) 0.7088(9) 0.7973(5) 0.077(4) Uani d P 0.253(7) A 2 O
N1 0.2123(2) 0.6040(2) 0.58660(10) 0.0396(4) Uani d . 1 . . N
N2 0.0056(2) 0.6425(2) 0.49830(10) 0.0475(4) Uani d . 1 . . N
C1 0.0807(3) 0.6189(2) 0.61740(10) 0.0464(5) Uani d . 1 . . C
C2 -0.0465(3) 0.6423(2) 0.5638(2) 0.0524(6) Uani d . 1 . . C
C3 0.1611(3) 0.6186(2) 0.51430(10) 0.0420(5) Uani d . 1 . . C
C4 0.5689(2) 0.7803(2) 0.58320(10) 0.0307(4) Uani d . 1 . . C
C5 0.6455(2) 0.8823(2) 0.55330(10) 0.0306(4) Uani d . 1 . . C
C6 0.6776(3) 0.9855(2) 0.59350(10) 0.0423(5) Uani d . 1 . . C
C7 0.7516(3) 1.0766(2) 0.56480(10) 0.0475(6) Uani d . 1 . . C
C8 0.7929(3) 1.0670(2) 0.49590(10) 0.0397(5) Uani d . 1 . . C
C9 0.7602(2) 0.9649(2) 0.45630(10) 0.0354(4) Uani d . 1 . . C
C10 0.6870(2) 0.8723(2) 0.48490(10) 0.0339(4) Uani d . 1 . . C
C11 0.8541(3) 1.0392(2) 0.35130(10) 0.0397(4) Uani d . 1 . . C
C12 0.8871(2) 0.9944(2) 0.27850(10) 0.0351(4) Uani d . 1 . . C
H1w1 0.7778 0.6301 0.7288 0.068 Uiso d . 1 . . H
H1w2 0.7796 0.5173 0.7088 0.068 Uiso d . 1 . . H
H2w1 0.5459 0.3583 0.6181 0.066 Uiso d . 1 . . H
H2w2 0.4911 0.3823 0.5465 0.066 Uiso d . 1 . . H
H3w1 0.1486 0.2442 0.6688 0.060 Uiso d . 1 . . H
H3w2 0.2330 0.3420 0.6669 0.060 Uiso d . 1 . . H
H4w1 0.5656 0.8635 0.7345 0.118 Uiso d . 1 . . H
H4w2 0.5251 0.8594 0.8014 0.118 Uiso d . 1 . . H
H5w1 0.7903 0.8091 0.7730 0.081 Uiso d P 0.747(7) A 1 H
H5w2 0.9313 0.7802 0.7655 0.081 Uiso d P 0.747(7) A 1 H
H5w3 1.0335 0.7323 0.7700 0.092 Uiso d P 0.253(7) A 2 H
H5w4 1.0267 0.6542 0.8216 0.092 Uiso d P 0.253(7) A 2 H
H2n -0.0514 0.6556 0.4548 0.066(9) Uiso calc R 1 . . H
H1 0.0801 0.6136 0.6678 0.056 Uiso calc R 1 . . H
H2 -0.1500 0.6557 0.5699 0.063 Uiso calc R 1 . . H
H3 0.2251 0.6130 0.4792 0.050 Uiso calc R 1 . . H
H6 0.6493 0.9931 0.6394 0.051 Uiso calc R 1 . . H
H7 0.7740 1.1452 0.5920 0.057 Uiso calc R 1 . . H
H8 0.8421 1.1287 0.4768 0.048 Uiso calc R 1 . . H
H10 0.6660 0.8035 0.4579 0.041 Uiso calc R 1 . . H
H11a 0.9513 1.0696 0.3821 0.048 Uiso calc R 1 . . H
H11b 0.7761 1.1016 0.3420 0.048 Uiso calc R 1 . . H

loop_
_atom_site_aniso_label
_atom_site_aniso_U_11
_atom_site_aniso_U_22
_atom_site_aniso_U_33
_atom_site_aniso_U_12
_atom_site_aniso_U_13
_atom_site_aniso_U_23
Cd1 0.03079(9) 0.03483(9) 0.02574(9) -0.00194(5) 0.00822(6) 0.00106(5)
O1 0.0590(10) 0.0430(10) 0.0300(10) -0.0070(10) 0.0230(10) -0.0010(10)
O2 0.0470(10) 0.0360(10) 0.0300(10) -0.0070(10) 0.0150(10) -0.0020(10)
O3 0.0940(10) 0.0380(10) 0.0420(10) -0.0130(10) 0.0420(10) -0.0070(10)
O4 0.0660(10) 0.0410(10) 0.0330(10) 0.0010(10) 0.0220(10) 0.0010(10)
O5 0.0520(10) 0.0450(10) 0.0330(10) 0.0000(10) 0.0190(10) 0.0070(10)
O1w 0.0410(10) 0.0490(10) 0.0700(10) 0.0030(10) -0.0110(10) -0.0110(10)
O2w 0.0860(10) 0.0450(10) 0.0330(10) 0.0070(10) 0.0100(10) -0.0080(10)
O3w 0.0550(10) 0.0400(10) 0.0510(10) -0.0050(10) 0.0020(10) 0.0080(10)
O4w 0.120(2) 0.112(2) 0.076(2) -0.070(2) 0.049(2) -0.0470(10)
O5w 0.067(2) 0.061(2) 0.072(2) -0.019(2) 0.009(2) -0.0070(10)
O5w' 0.079(8) 0.060(6) 0.087(6) -0.022(5) 0.007(5) 0.017(4)
N1 0.0330(10) 0.0460(10) 0.0400(10) 0.0000(10) 0.0090(10) 0.0040(10)
N2 0.0400(10) 0.0490(10) 0.0490(10) 0.0010(10) -0.0020(10) 0.0070(10)
C1 0.0390(10) 0.0580(10) 0.0440(10) 0.0030(10) 0.0150(10) 0.0010(10)
C2 0.0350(10) 0.057(2) 0.066(2) 0.0090(10) 0.0120(10) 0.0020(10)
C3 0.0380(10) 0.0480(10) 0.0410(10) -0.0040(10) 0.0080(10) 0.0050(10)
C4 0.0320(10) 0.0340(10) 0.0270(10) 0.0010(10) 0.0080(10) 0.0020(10)
C5 0.0330(10) 0.0330(10) 0.0270(10) 0.0010(10) 0.0090(10) 0.0010(10)
C6 0.0570(10) 0.0410(10) 0.0330(10) -0.0040(10) 0.0200(10) -0.0040(10)
C7 0.069(2) 0.0370(10) 0.0410(10) -0.0100(10) 0.0210(10) -0.0090(10)
C8 0.0510(10) 0.0350(10) 0.0390(10) -0.0060(10) 0.0210(10) -0.0020(10)
C9 0.0450(10) 0.0360(10) 0.0290(10) 0.0020(10) 0.0160(10) 0.0010(10)
C10 0.0440(10) 0.0310(10) 0.0290(10) 0.0000(10) 0.0120(10) -0.0030(10)
C11 0.0520(10) 0.0400(10) 0.0330(10) 0.0000(10) 0.0200(10) 0.0020(10)
C12 0.0340(10) 0.0430(10) 0.0300(10) 0.0010(10) 0.0100(10) 0.0030(10)

loop_
_atom_type_symbol
_atom_type_description
_atom_type_scat_dispersion_real
_atom_type_scat_dispersion_imag
_atom_type_scat_source
C C 0.0033 0.0016 'International Tables Vol C Tables 4.2.6.8 and 6.1.1.4'
H H 0.0000 0.0000 'International Tables Vol C Tables 4.2.6.8 and 6.1.1.4'
N N 0.0061 0.0033 'International Tables Vol C Tables 4.2.6.8 and 6.1.1.4'
O O 0.0106 0.0060 'International Tables Vol C Tables 4.2.6.8 and 6.1.1.4'
Cd Cd -0.8075 1.2024 'International Tables Vol C Tables 4.2.6.8 and 6.1.1.4'

loop_
_geom_angle_atom_site_label_1
_geom_angle_atom_site_label_2
_geom_angle_atom_site_label_3
_geom_angle_site_symmetry_1
_geom_angle_site_symmetry_3
_geom_angle
_geom_angle_publ_flag
O1 Cd1 O2 . . 53.98(5) yes
O1 Cd1 O4 . 4_576 89.16(5) yes
O1 Cd1 O5 . 4_576 140.81(5) yes
O1 Cd1 O1w . . 81.97(6) yes
O1 Cd1 O2w . . 138.24(6) yes
O1 Cd1 N1 . . 93.80(6) yes
O2 Cd1 O4 . 4_576 143.11(5) yes
O2 Cd1 O5 . 4_576 162.83(5) yes
O2 Cd1 O1w . . 86.15(7) yes
O2 Cd1 O2w . . 85.97(6) yes
O2 Cd1 N1 . . 90.32(6) yes
O4 Cd1 O5 4_576 4_576 53.00(5) yes
O4 Cd1 O1w 4_576 . 90.63(8) yes
O4 Cd1 O2w 4_576 . 130.29(6) yes
O4 Cd1 N1 4_576 . 90.60(7) yes
O5 Cd1 O1w 4_576 . 88.01(7) yes
O5 Cd1 O2w 4_576 . 77.38(6) yes
O5 Cd1 N1 4_576 . 96.11(6) yes
O1w Cd1 O2w . . 84.25(7) yes
O1w Cd1 N1 . . 175.58(7) yes
O2w Cd1 N1 . . 98.17(7) yes
C4 O1 Cd1 . . 92.00(10) no
C4 O2 Cd1 . . 93.00(10) no
C9 O3 C11 . . 118.6(2) no
C12 O4 Cd1 . 4_675 93.80(10) no
C12 O5 Cd1 . 4_675 90.40(10) no
C3 N1 C1 . . 105.5(2) no
C3 N1 Cd1 . . 126.6(2) no
C1 N1 Cd1 . . 127.4(2) no
C3 N2 C2 . . 107.4(2) no
C2 C1 N1 . . 109.7(2) no
C1 C2 N2 . . 106.5(2) no
N1 C3 N2 . . 111.0(2) no
O2 C4 O1 . . 120.7(2) no
O2 C4 C5 . . 119.6(2) no
O1 C4 C5 . . 119.7(2) no
C10 C5 C6 . . 119.6(2) no
C10 C5 C4 . . 118.9(2) no
C6 C5 C4 . . 121.5(2) no
C7 C6 C5 . . 119.8(2) no
C6 C7 C8 . . 120.7(2) no
C9 C8 C7 . . 119.2(2) no
O3 C9 C8 . . 124.3(2) no
O3 C9 C10 . . 115.1(2) no
C8 C9 C10 . . 120.6(2) no
C5 C10 C9 . . 120.1(2) no
O3 C11 C12 . . 108.1(2) no
O4 C12 O5 . . 122.7(2) no
O4 C12 C11 . . 121.3(2) no
O5 C12 C11 . . 116.0(2) no
Cd1 O1w H1w1 . . 125.9 no
Cd1 O1w H1w2 . . 123.1 no
H1w1 O1w H1w2 . . 110.4 no
Cd1 O2w H2w1 . . 110.7 no
Cd1 O2w H2w2 . . 133.7 no
H2w1 O2w H2w2 . . 107.2 no
H3w1 O3w H3w2 . . 108.1 no
H4w1 O4w H4w2 . . 108.5 no
H5w1 O5w H5w2 . . 102.7 no
H5w3 O5w' H5w4 . . 103.6 no
C3 N2 H2n . . 126.3 no
C2 N2 H2n . . 126.3 no
C2 C1 H1 . . 125.2 no
N1 C1 H1 . . 125.2 no
C1 C2 H2 . . 126.8 no
N2 C2 H2 . . 126.8 no
N1 C3 H3 . . 124.5 no
N2 C3 H3 . . 124.5 no
C7 C6 H6 . . 120.1 no
C5 C6 H6 . . 120.1 no
C6 C7 H7 . . 119.6 no
C8 C7 H7 . . 119.6 no
C9 C8 H8 . . 120.4 no
C7 C8 H8 . . 120.4 no
C5 C10 H10 . . 119.9 no
C9 C10 H10 . . 119.9 no
O3 C11 H11a . . 110.1 no
C12 C11 H11a . . 110.1 no
O3 C11 H11b . . 110.1 no
C12 C11 H11b . . 110.1 no
H11a C11 H11b . . 108.4 no

loop_
_geom_bond_atom_site_label_1
_geom_bond_atom_site_label_2
_geom_bond_site_symmetry_2
_geom_bond_distance
_geom_bond_publ_flag
Cd1 O1 . 2.418(2) yes
Cd1 O2 . 2.3980(10) yes
Cd1 O4 4_576 2.424(2) yes
Cd1 O5 4_576 2.484(2) yes
Cd1 O1w . 2.270(2) yes
Cd1 O2w . 2.350(2) yes
Cd1 N1 . 2.244(2) yes
O1 C4 . 1.259(2) no
O2 C4 . 1.256(2) no
O3 C9 . 1.373(2) no
O3 C11 . 1.413(3) no
O4 C12 . 1.236(3) no
O5 C12 . 1.260(2) no
N1 C3 . 1.321(3) no
N1 C1 . 1.373(3) no
N2 C3 . 1.333(3) no
N2 C2 . 1.368(3) no
C1 C2 . 1.338(3) no
C4 C5 . 1.500(3) no
C5 C10 . 1.380(3) no
C5 C6 . 1.391(3) no
C6 C7 . 1.382(3) no
C7 C8 . 1.386(3) no
C8 C9 . 1.377(3) no
C9 C10 . 1.390(3) no
C11 C12 . 1.513(3) no
O1w H1w1 . 0.82 no
O1w H1w2 . 0.81 no
O2w H2w1 . 0.82 no
O2w H2w2 . 0.83 no
O3w H3w1 . 0.82 no
O3w H3w2 . 0.83 no
O4w H4w1 . 0.83 no
O4w H4w2 . 0.83 no
O5w H5w1 . 0.83 no
O5w H5w2 . 0.82 no
O5w' H5w3 . 0.83 no
O5w' H5w4 . 0.84 no
N2 H2n . 0.86 no
C1 H1 . 0.93 no
C2 H2 . 0.93 no
C3 H3 . 0.93 no
C6 H6 . 0.93 no
C7 H7 . 0.93 no
C8 H8 . 0.93 no
C10 H10 . 0.93 no
C11 H11a . 0.97 no
C11 H11b . 0.97 no

loop_
_geom_hbond_atom_site_label_D
_geom_hbond_atom_site_label_H
_geom_hbond_atom_site_label_A
_geom_hbond_site_symmetry_A
_geom_hbond_distance_DH
_geom_hbond_distance_HA
_geom_hbond_distance_DA
_geom_hbond_angle_DHA
_geom_hbond_publ_flag
O1w H1w1 O5w . 0.82 1.94 2.760(3) 171 yes
O1w H1w2 O4w 2_646 0.81 1.85 2.662(3) 176 yes
O2w H2w1 O5w 2_646 0.82 2.03 2.828(3) 163 yes
O2w H2w2 O2 3_666 0.83 1.88 2.703(2) 171 yes
O3w H3w1 O4 3_666 0.82 2.02 2.809(2) 161 yes
O3w H3w2 O5 4_576 0.83 2.03 2.839(2) 163 yes
O4w H4w2 O3w 2_556 0.83 1.96 2.775(3) 172 yes
O4w H4w1 O1 . 0.83 1.84 2.663(3) 172 yes
O5w H5w1 O4w . 0.83 1.97 2.729(5) 152 yes
O5w H5w2 O5 3_776 0.82 2.16 2.784(3) 133 yes
O5w' H5w3 O5 3_776 0.83 2.30 2.799(8) 119 yes
N2 H2n O3w 3_566 0.86 1.97 2.823(3) 170 yes

loop_
_geom_torsion_atom_site_label_1
_geom_torsion_atom_site_label_2
_geom_torsion_atom_site_label_3
_geom_torsion_atom_site_label_4
_geom_torsion_site_symmetry_1
_geom_torsion
_geom_torsion_publ_flag
N1 Cd1 O1 C4 . -91.10(10) no
O1w Cd1 O1 C4 . 87.60(10) no
O2w Cd1 O1 C4 . 15.6(2) no
O2 Cd1 O1 C4 . -3.50(10) no
O4 Cd1 O1 C4 4_576 178.30(10) no
O5 Cd1 O1 C4 4_576 164.40(10) no
N1 Cd1 O2 C4 . 98.00(10) no
O1w Cd1 O2 C4 . -79.40(10) no
O2w Cd1 O2 C4 . -163.90(10) no
O1 Cd1 O2 C4 . 3.50(10) no
O4 Cd1 O2 C4 4_576 6.5(2) no
O5 Cd1 O2 C4 4_576 -149.8(2) no
O2w Cd1 N1 C3 . -61.4(2) no
O2 Cd1 N1 C3 . 24.6(2) no
O1 Cd1 N1 C3 . 78.5(2) no
O4 Cd1 N1 C3 4_576 167.7(2) no
O5 Cd1 N1 C3 4_576 -139.5(2) no
O2w Cd1 N1 C1 . 127.8(2) no
O2 Cd1 N1 C1 . -146.2(2) no
O1 Cd1 N1 C1 . -92.3(2) no
O4 Cd1 N1 C1 4_576 -3.1(2) no
O5 Cd1 N1 C1 4_576 49.7(2) no
C3 N1 C1 C2 . -0.1(3) no
Cd1 N1 C1 C2 . 172.3(2) no
N1 C1 C2 N2 . -0.2(3) no
C3 N2 C2 C1 . 0.4(3) no
C1 N1 C3 N2 . 0.4(3) no
Cd1 N1 C3 N2 . -172.10(10) no
C2 N2 C3 N1 . -0.5(3) no
Cd1 O2 C4 O1 . -6.3(2) no
Cd1 O2 C4 C5 . 171.6(2) no
Cd1 O1 C4 O2 . 6.3(2) no
Cd1 O1 C4 C5 . -171.7(2) no
O2 C4 C5 C10 . 5.6(3) no
O1 C4 C5 C10 . -176.5(2) no
O2 C4 C5 C6 . -173.4(2) no
O1 C4 C5 C6 . 4.5(3) no
C10 C5 C6 C7 . -0.5(3) no
C4 C5 C6 C7 . 178.5(2) no
C5 C6 C7 C8 . 0.7(4) no
C6 C7 C8 C9 . -0.4(4) no
C11 O3 C9 C8 . -6.8(3) no
C11 O3 C9 C10 . 173.3(2) no
C7 C8 C9 O3 . 180.0(2) no
C7 C8 C9 C10 . -0.2(4) no
C6 C5 C10 C9 . -0.1(3) no
C4 C5 C10 C9 . -179.1(2) no
O3 C9 C10 C5 . -179.7(2) no
C8 C9 C10 C5 . 0.4(3) no
C9 O3 C11 C12 . 178.6(2) no
Cd1 O4 C12 O5 4_675 2.4(2) no
Cd1 O4 C12 C11 4_675 -176.3(2) no
Cd1 O5 C12 O4 4_675 -2.4(2) no
Cd1 O5 C12 C11 4_675 176.5(2) no
O3 C11 C12 O4 . -12.6(3) no
O3 C11 C12 O5 . 168.6(2) no
